data_4135570
loop_
_publ_author_name
'Xu, Maotong'
'Qu, Zheng-Wang'
'Grimme, Stefan'
'Stephan, Douglas W.'

_publ_section_title
;
 Lithium Dicyclohexylamide in Transition-Metal-Free Fischer-Tropsch
 Chemistry.
;
_journal_issue 2
_journal_name_full 'Journal of the American Chemical Society'
_journal_page_first 634
_journal_page_last 638
_journal_paper_doi 10.1021/jacs.0c11482
_journal_volume 143
_journal_year 2021
_chemical_formula_moiety 'C27 H46 N2 O3'
_chemical_formula_sum 'C30 H20 N2 O2'
_chemical_formula_weight 440.48
_space_group_crystal_system triclinic
_space_group_IT_number 2
_space_group_name_Hall '-P 1'
_space_group_name_H-M_alt 'P -1'
_atom_sites_solution_hydrogens mixed
_audit_creation_date 2020-12-10
_audit_creation_method
;
Olex2 1.3
(compiled 2020.11.12 svn.r5f609507 for OlexSys, GUI svn.r6226)
;
_cell_angle_alpha 80.371(18)
_cell_angle_beta 87.27(3)
_cell_angle_gamma 67.96(3)
_cell_formula_units_Z 2
_cell_length_a 7.918(6)
_cell_length_b 9.651(6)
_cell_length_c 17.999(13)
_cell_measurement_reflns_used 319
_cell_measurement_temperature 150(2)
_cell_measurement_theta_max 21.49
_cell_measurement_theta_min 2.74
_cell_volume 1256.8(16)
_computing_cell_refinement 'SAINT V8.38A (Bruker, 2018)'
_computing_data_reduction 'SAINT V8.38A (Bruker, 2018)'
_computing_molecular_graphics 'Olex2 1.3 (Dolomanov et al., 2009)'
_computing_publication_material 'Olex2 1.3 (Dolomanov et al., 2009)'
_computing_structure_refinement 'SHELXL 2018/3 (Sheldrick, 2015)'
_computing_structure_solution 'SHELXS-97 (Sheldrick, 2008)'
_diffrn_ambient_temperature 149.9
_diffrn_measured_fraction_theta_full 0.990
_diffrn_measured_fraction_theta_max 0.990
_diffrn_measurement_device_type 'Bruker APEX-II CCD'
_diffrn_measurement_method '\f and \w scans'
_diffrn_radiation_type MoK\a
_diffrn_radiation_wavelength 0.71073
_diffrn_reflns_av_R_equivalents 0.1533
_diffrn_reflns_av_unetI/netI 0.1218
_diffrn_reflns_Laue_measured_fraction_full 0.990
_diffrn_reflns_Laue_measured_fraction_max 0.990
_diffrn_reflns_limit_h_max 8
_diffrn_reflns_limit_h_min -8
_diffrn_reflns_limit_k_max 10
_diffrn_reflns_limit_k_min -10
_diffrn_reflns_limit_l_max 20
_diffrn_reflns_limit_l_min -20
_diffrn_reflns_number 28036
_diffrn_reflns_point_group_measured_fraction_full 0.990
_diffrn_reflns_point_group_measured_fraction_max 0.990
_diffrn_reflns_theta_full 23.549
_diffrn_reflns_theta_max 23.549
_diffrn_reflns_theta_min 2.405
_diffrn_source_current 0.0
_diffrn_source_power 0.0
_diffrn_source_voltage 0.0
_diffrn_standards_number 0
_exptl_absorpt_coefficient_mu 0.073
_exptl_absorpt_correction_T_max 0.6792
_exptl_absorpt_correction_T_min 0.6033
_exptl_absorpt_correction_type none
_exptl_absorpt_process_details
;
SADABS-2016/2 (Bruker,2016/2) was used for absorption correction.
wR2(int) was 0.1469 before and 0.1128 after correction.
The Ratio of minimum to maximum transmission is 0.8883.
The \l/2 correction factor is Not present.
;
_exptl_crystal_colour colourless
_exptl_crystal_colour_primary colourless
_exptl_crystal_density_diffrn 1.164
_exptl_crystal_density_method 'not measured'
_exptl_crystal_description SHARD
_exptl_crystal_F_000 460
_exptl_crystal_size_max 0.06
_exptl_crystal_size_mid 0.04
_exptl_crystal_size_min 0.02
_refine_diff_density_max 0.253
_refine_diff_density_min -0.317
_refine_diff_density_rms 0.063
_refine_ls_extinction_method none
_refine_ls_goodness_of_fit_ref 0.980
_refine_ls_hydrogen_treatment mixed
_refine_ls_matrix_type full
_refine_ls_number_parameters 292
_refine_ls_number_reflns 3695
_refine_ls_number_restraints 0
_refine_ls_restrained_S_all 0.980
_refine_ls_R_factor_all 0.1077
_refine_ls_R_factor_gt 0.0609
_refine_ls_shift/su_max 0.000
_refine_ls_shift/su_mean 0.000
_refine_ls_structure_factor_coef Fsqd
_refine_ls_weighting_details 'w=1/[\s^2^(Fo^2^)+(0.0872P)^2^] where P=(Fo^2^+2Fc^2^)/3'
_refine_ls_weighting_scheme calc
_refine_ls_wR_factor_gt 0.1487
_refine_ls_wR_factor_ref 0.1714
_reflns_Friedel_coverage 0.000
_reflns_number_gt 2378
_reflns_number_total 3695
_reflns_threshold_expression 'I > 2\s(I)'
_cod_data_source_file Cy2NC(O)CH(OH)NCy2.cif
_cod_data_source_block final_a
_cod_original_cell_volume 1256.6(15)
_cod_database_code 4135570
_shelx_shelxl_version_number 2018/3
_shelx_space_group_comment
;
The symmetry employed for this shelxl refinement is uniquely defined
by the following loop, which should always be used as a source of
symmetry information in preference to the above space-group names.
They are only intended as comments.
;
_shelx_estimated_absorpt_t_max 0.999
_shelx_estimated_absorpt_t_min 0.996
_olex2_refinement_description
;
1. Fixed Uiso
 At 1.2 times of:
  All C(H) groups, All C(H,H) groups, All C(H,H,H) groups
2.a Ternary CH refined with riding coordinates:
 C31(H31), C11(H11), C2(H2A), C41(H41), C21(H21)
2.b Secondary CH2 refined with riding coordinates:
 C22(H22A,H22B), C42(H42A,H42B), C16(H16A,H16B), C46(H46A,H46B), C33(H33A,
 H33B), C12(H12A,H12B), C13(H13A,H13B), C26(H26A,H26B), C36(H36A,H36B),
 C32(H32A,H32B), C43(H43A,H43B), C45(H45A,H45B), C25(H25A,H25B), C34(H34A,H34B),
  C35(H35A,H35B), C44(H44A,H44B), C14(H14A,H14B), C23(H23A,H23B), C15(H15A,
 H15B), C24(H24A,H24B)
;
_olex2_submission_special_instructions 'No special instructions were received'

loop_
_space_group_symop_operation_xyz
'x, y, z'
'-x, -y, -z'

loop_
_atom_site_label
_atom_site_type_symbol
_atom_site_fract_x
_atom_site_fract_y
_atom_site_fract_z
_atom_site_U_iso_or_equiv
_atom_site_adp_type
_atom_site_occupancy
_atom_site_site_symmetry_order
_atom_site_calc_flag
_atom_site_refinement_flags_posn
_atom_site_refinement_flags_adp
_atom_site_refinement_flags_occupancy
_atom_site_disorder_assembly
_atom_site_disorder_group
O1 O 0.1675(2) 0.7498(2) 0.73106(11) 0.0274(5) Uani 1 1 d . . . . .
O2 O 0.1253(3) 0.4769(2) 0.65440(11) 0.0291(5) Uani 1 1 d . . . . .
O3 O 0.4471(2) 0.3187(2) 0.62649(11) 0.0275(5) Uani 1 1 d . . . . .
N1 N 0.2459(3) 0.5173(2) 0.80078(13) 0.0213(6) Uani 1 1 d . . . . .
N2 N 0.5796(3) 0.4862(2) 0.63706(13) 0.0209(6) Uani 1 1 d . . . . .
C1 C 0.2200(3) 0.6116(3) 0.73472(16) 0.0203(7) Uani 1 1 d . . . . .
C31 C 0.5600(4) 0.6403(3) 0.64736(16) 0.0216(7) Uani 1 1 d . . . . .
H31 H 0.426425 0.701720 0.647970 0.026 Uiso 1 1 calc R U . . .
C11 C 0.1887(4) 0.5817(3) 0.87122(16) 0.0228(7) Uani 1 1 d . . . . .
H11 H 0.212058 0.493070 0.912534 0.027 Uiso 1 1 calc R U . . .
C3 C 0.4381(4) 0.4435(3) 0.63970(15) 0.0218(7) Uani 1 1 d . . . . .
C22 C 0.1763(4) 0.2842(3) 0.83386(17) 0.0275(8) Uani 1 1 d . . . . .
H22A H 0.071897 0.327559 0.797827 0.033 Uiso 1 1 calc R U . . .
H22B H 0.131281 0.311267 0.883762 0.033 Uiso 1 1 calc R U . . .
C42 C 0.8248(4) 0.2375(3) 0.68309(17) 0.0273(7) Uani 1 1 d . . . . .
H42A H 0.825088 0.267299 0.733087 0.033 Uiso 1 1 calc R U . . .
H42B H 0.736636 0.186648 0.684244 0.033 Uiso 1 1 calc R U . . .
C16 C 0.3018(4) 0.6674(3) 0.89128(17) 0.0304(8) Uani 1 1 d . . . . .
H16A H 0.284397 0.756931 0.852059 0.036 Uiso 1 1 calc R U . . .
H16B H 0.432529 0.601325 0.893416 0.036 Uiso 1 1 calc R U . . .
C2 C 0.2464(4) 0.5519(3) 0.65927(16) 0.0218(7) Uani 1 1 d . . . . .
H2A H 0.209897 0.642204 0.618466 0.026 Uiso 1 1 calc R U . . .
C46 C 0.7813(4) 0.3412(3) 0.54350(16) 0.0271(8) Uani 1 1 d . . . . .
H46A H 0.753980 0.435514 0.506588 0.033 Uiso 1 1 calc R U . . .
H46B H 0.691352 0.296138 0.535577 0.033 Uiso 1 1 calc R U . . .
C33 C 0.5972(4) 0.8039(3) 0.73325(18) 0.0317(8) Uani 1 1 d . . . . .
H33A H 0.463621 0.857714 0.735089 0.038 Uiso 1 1 calc R U . . .
H33B H 0.650787 0.804319 0.781768 0.038 Uiso 1 1 calc R U . . .
C12 C -0.0131(4) 0.6734(3) 0.87206(17) 0.0308(8) Uani 1 1 d . . . . .
H12A H -0.081885 0.611889 0.861120 0.037 Uiso 1 1 calc R U . . .
H12B H -0.044146 0.763933 0.832403 0.037 Uiso 1 1 calc R U . . .
C13 C -0.0671(4) 0.7226(3) 0.94877(17) 0.0369(9) Uani 1 1 d . . . . .
H13A H -0.198388 0.787040 0.947751 0.044 Uiso 1 1 calc R U . . .
H13B H -0.046898 0.632099 0.987719 0.044 Uiso 1 1 calc R U . . .
C41 C 0.7649(4) 0.3784(3) 0.62310(16) 0.0221(7) Uani 1 1 d . . . . .
H41 H 0.850603 0.431103 0.627111 0.026 Uiso 1 1 calc R U . . .
C21 C 0.3199(4) 0.3502(3) 0.80764(16) 0.0230(7) Uani 1 1 d . . . . .
H21 H 0.357462 0.325006 0.756193 0.028 Uiso 1 1 calc R U . . .
C26 C 0.4893(4) 0.2789(3) 0.85814(18) 0.0305(8) Uani 1 1 d . . . . .
H26A H 0.458367 0.306390 0.909028 0.037 Uiso 1 1 calc R U . . .
H26B H 0.582883 0.319099 0.837368 0.037 Uiso 1 1 calc R U . . .
C36 C 0.6397(4) 0.7183(3) 0.58232(17) 0.0262(7) Uani 1 1 d . . . . .
H36A H 0.772682 0.661555 0.580081 0.031 Uiso 1 1 calc R U . . .
H36B H 0.583670 0.719532 0.534081 0.031 Uiso 1 1 calc R U . . .
C32 C 0.6397(4) 0.6403(3) 0.72243(17) 0.0249(7) Uani 1 1 d . . . . .
H32A H 0.773253 0.584305 0.723417 0.030 Uiso 1 1 calc R U . . .
H32B H 0.586569 0.589164 0.763898 0.030 Uiso 1 1 calc R U . . .
C43 C 1.0136(4) 0.1278(3) 0.66770(18) 0.0315(8) Uani 1 1 d . . . . .
H43A H 1.044354 0.033897 0.705110 0.038 Uiso 1 1 calc R U . . .
H43B H 1.104195 0.173642 0.673273 0.038 Uiso 1 1 calc R U . . .
C45 C 0.9724(4) 0.2307(3) 0.53067(18) 0.0329(8) Uani 1 1 d . . . . .
H45A H 0.978299 0.203808 0.479642 0.039 Uiso 1 1 calc R U . . .
H45B H 1.060969 0.279887 0.533504 0.039 Uiso 1 1 calc R U . . .
C25 C 0.5658(4) 0.1073(3) 0.86404(18) 0.0361(8) Uani 1 1 d . . . . .
H25A H 0.609698 0.079686 0.814118 0.043 Uiso 1 1 calc R U . . .
H25B H 0.670945 0.063247 0.899731 0.043 Uiso 1 1 calc R U . . .
C34 C 0.6736(4) 0.8855(3) 0.66948(19) 0.0384(9) Uani 1 1 d . . . . .
H34A H 0.808351 0.837932 0.671004 0.046 Uiso 1 1 calc R U . . .
H34B H 0.638756 0.992433 0.676097 0.046 Uiso 1 1 calc R U . . .
C35 C 0.6033(4) 0.8797(3) 0.59363(18) 0.0325(8) Uani 1 1 d . . . . .
H35A H 0.662640 0.927200 0.553115 0.039 Uiso 1 1 calc R U . . .
H35B H 0.470442 0.938944 0.589710 0.039 Uiso 1 1 calc R U . . .
C44 C 1.0232(4) 0.0890(3) 0.58850(18) 0.0336(8) Uani 1 1 d . . . . .
H44A H 1.148313 0.019667 0.579313 0.040 Uiso 1 1 calc R U . . .
H44B H 0.938928 0.036632 0.583922 0.040 Uiso 1 1 calc R U . . .
C14 C 0.0437(5) 0.8100(4) 0.96883(19) 0.0436(9) Uani 1 1 d . . . . .
H14A H 0.015167 0.904925 0.932303 0.052 Uiso 1 1 calc R U . . .
H14B H 0.009964 0.837333 1.019586 0.052 Uiso 1 1 calc R U . . .
C23 C 0.2572(4) 0.1117(3) 0.83934(17) 0.0325(8) Uani 1 1 d . . . . .
H23A H 0.164261 0.069754 0.858847 0.039 Uiso 1 1 calc R U . . .
H23B H 0.291350 0.085155 0.788481 0.039 Uiso 1 1 calc R U . . .
C15 C 0.2437(5) 0.7184(4) 0.96793(18) 0.0439(9) Uani 1 1 d . . . . .
H15A H 0.273988 0.628180 1.007756 0.053 Uiso 1 1 calc R U . . .
H15B H 0.312538 0.779718 0.979150 0.053 Uiso 1 1 calc R U . . .
C24 C 0.4231(4) 0.0422(3) 0.89079(18) 0.0364(8) Uani 1 1 d . . . . .
H24A H 0.474902 -0.068842 0.892042 0.044 Uiso 1 1 calc R U . . .
H24B H 0.387209 0.061844 0.942605 0.044 Uiso 1 1 calc R U . . .
H2 H 0.197(4) 0.388(4) 0.6392(18) 0.044 Uiso 1 1 d . U . . .

loop_
_atom_site_aniso_label
_atom_site_aniso_U_11
_atom_site_aniso_U_22
_atom_site_aniso_U_33
_atom_site_aniso_U_23
_atom_site_aniso_U_13
_atom_site_aniso_U_12
O1 0.0306(12) 0.0138(12) 0.0349(13) -0.0050(9) 0.0040(9) -0.0051(9)
O2 0.0247(12) 0.0277(12) 0.0390(13) -0.0108(10) 0.0023(9) -0.0125(10)
O3 0.0289(12) 0.0233(12) 0.0360(13) -0.0128(10) 0.0050(9) -0.0135(9)
N1 0.0259(13) 0.0133(13) 0.0233(14) -0.0038(11) 0.0039(10) -0.0059(10)
N2 0.0178(14) 0.0185(13) 0.0298(15) -0.0067(11) 0.0024(10) -0.0096(11)
C1 0.0165(16) 0.0182(17) 0.0268(18) -0.0044(14) 0.0032(12) -0.0071(13)
C31 0.0198(16) 0.0163(16) 0.0314(18) -0.0077(13) 0.0033(13) -0.0085(13)
C11 0.0311(18) 0.0158(16) 0.0224(17) -0.0043(13) 0.0022(13) -0.0094(13)
C3 0.0257(18) 0.0206(17) 0.0192(17) -0.0029(13) -0.0012(12) -0.0089(14)
C22 0.0337(18) 0.0220(17) 0.0282(18) -0.0038(14) 0.0014(14) -0.0122(14)
C42 0.0278(18) 0.0203(17) 0.0352(19) -0.0055(14) 0.0007(14) -0.0100(14)
C16 0.0362(19) 0.0240(17) 0.0345(19) -0.0099(15) 0.0017(14) -0.0131(14)
C2 0.0191(16) 0.0211(16) 0.0285(17) -0.0061(13) 0.0010(12) -0.0103(13)
C46 0.0255(17) 0.0233(17) 0.0293(19) -0.0055(14) 0.0023(13) -0.0052(14)
C33 0.0326(18) 0.0213(17) 0.046(2) -0.0181(16) 0.0016(15) -0.0100(14)
C12 0.0332(19) 0.0230(17) 0.036(2) -0.0093(15) 0.0082(14) -0.0090(15)
C13 0.049(2) 0.0221(18) 0.038(2) -0.0093(15) 0.0191(16) -0.0114(16)
C41 0.0175(16) 0.0188(16) 0.0297(17) -0.0068(14) 0.0004(12) -0.0054(13)
C21 0.0250(17) 0.0154(16) 0.0284(18) -0.0080(13) 0.0043(13) -0.0058(13)
C26 0.0293(18) 0.0207(17) 0.040(2) -0.0064(14) -0.0012(14) -0.0066(14)
C36 0.0256(17) 0.0215(17) 0.0327(18) -0.0033(14) 0.0050(14) -0.0111(13)
C32 0.0263(17) 0.0180(16) 0.0327(18) -0.0080(13) 0.0011(13) -0.0093(13)
C43 0.0291(18) 0.0196(17) 0.044(2) -0.0033(15) -0.0039(15) -0.0070(14)
C45 0.0281(18) 0.035(2) 0.037(2) -0.0154(16) 0.0058(14) -0.0097(15)
C25 0.038(2) 0.0221(18) 0.040(2) -0.0053(15) -0.0035(15) -0.0020(15)
C34 0.0367(19) 0.0222(18) 0.062(2) -0.0126(17) 0.0025(17) -0.0149(15)
C35 0.0291(18) 0.0161(16) 0.051(2) -0.0004(15) 0.0022(15) -0.0091(14)
C44 0.0242(18) 0.0231(18) 0.051(2) -0.0129(16) 0.0048(15) -0.0034(14)
C14 0.073(3) 0.0262(19) 0.039(2) -0.0174(16) 0.0230(18) -0.0239(19)
C23 0.046(2) 0.0220(17) 0.0318(19) -0.0047(14) 0.0024(15) -0.0155(15)
C15 0.067(3) 0.044(2) 0.035(2) -0.0126(17) 0.0051(17) -0.035(2)
C24 0.056(2) 0.0167(17) 0.034(2) -0.0037(14) -0.0010(16) -0.0107(16)

loop_
_atom_type_symbol
_atom_type_description
_atom_type_scat_dispersion_real
_atom_type_scat_dispersion_imag
_atom_type_scat_source
C C 0.0033 0.0016 'International Tables Vol C Tables 4.2.6.8 and 6.1.1.4'
H H 0.0000 0.0000 'International Tables Vol C Tables 4.2.6.8 and 6.1.1.4'
N N 0.0061 0.0033 'International Tables Vol C Tables 4.2.6.8 and 6.1.1.4'
O O 0.0106 0.0060 'International Tables Vol C Tables 4.2.6.8 and 6.1.1.4'

loop_
_geom_angle_atom_site_label_1
_geom_angle_atom_site_label_2
_geom_angle_atom_site_label_3
_geom_angle
_geom_angle_site_symmetry_1
_geom_angle_site_symmetry_3
_geom_angle_publ_flag
C2 O2 H2 104(2) . . ?
C1 N1 C11 119.1(2) . . ?
C1 N1 C21 123.8(2) . . ?
C21 N1 C11 117.0(2) . . ?
C31 N2 C41 117.8(2) . . ?
C3 N2 C31 122.1(2) . . ?
C3 N2 C41 120.2(2) . . ?
O1 C1 N1 122.2(2) . . ?
O1 C1 C2 116.4(2) . . ?
N1 C1 C2 121.3(2) . . ?
N2 C31 H31 107.1 . . ?
N2 C31 C36 112.4(2) . . ?
N2 C31 C32 111.9(2) . . ?
C36 C31 H31 107.1 . . ?
C32 C31 H31 107.1 . . ?
C32 C31 C36 111.0(2) . . ?
N1 C11 H11 106.0 . . ?
N1 C11 C16 113.4(2) . . ?
N1 C11 C12 112.7(2) . . ?
C16 C11 H11 106.0 . . ?
C12 C11 H11 106.0 . . ?
C12 C11 C16 112.1(2) . . ?
O3 C3 N2 123.9(2) . . ?
O3 C3 C2 115.6(2) . . ?
N2 C3 C2 120.5(2) . . ?
H22A C22 H22B 108.1 . . ?
C21 C22 H22A 109.6 . . ?
C21 C22 H22B 109.6 . . ?
C21 C22 C23 110.2(2) . . ?
C23 C22 H22A 109.6 . . ?
C23 C22 H22B 109.6 . . ?
H42A C42 H42B 108.0 . . ?
C41 C42 H42A 109.4 . . ?
C41 C42 H42B 109.4 . . ?
C43 C42 H42A 109.4 . . ?
C43 C42 H42B 109.4 . . ?
C43 C42 C41 111.3(2) . . ?
C11 C16 H16A 109.7 . . ?
C11 C16 H16B 109.7 . . ?
C11 C16 C15 109.8(3) . . ?
H16A C16 H16B 108.2 . . ?
C15 C16 H16A 109.7 . . ?
C15 C16 H16B 109.7 . . ?
O2 C2 C1 109.3(2) . . ?
O2 C2 C3 106.9(2) . . ?
O2 C2 H2A 107.0 . . ?
C1 C2 C3 119.1(2) . . ?
C1 C2 H2A 107.0 . . ?
C3 C2 H2A 107.0 . . ?
H46A C46 H46B 108.1 . . ?
C41 C46 H46A 109.5 . . ?
C41 C46 H46B 109.5 . . ?
C41 C46 C45 110.7(2) . . ?
C45 C46 H46A 109.5 . . ?
C45 C46 H46B 109.5 . . ?
H33A C33 H33B 108.1 . . ?
C32 C33 H33A 109.5 . . ?
C32 C33 H33B 109.5 . . ?
C34 C33 H33A 109.5 . . ?
C34 C33 H33B 109.5 . . ?
C34 C33 C32 110.8(2) . . ?
C11 C12 H12A 109.6 . . ?
C11 C12 H12B 109.6 . . ?
C11 C12 C13 110.3(3) . . ?
H12A C12 H12B 108.1 . . ?
C13 C12 H12A 109.6 . . ?
C13 C12 H12B 109.6 . . ?
C12 C13 H13A 109.5 . . ?
C12 C13 H13B 109.5 . . ?
H13A C13 H13B 108.1 . . ?
C14 C13 C12 110.7(3) . . ?
C14 C13 H13A 109.5 . . ?
C14 C13 H13B 109.5 . . ?
N2 C41 C42 111.9(2) . . ?
N2 C41 C46 111.8(2) . . ?
N2 C41 H41 106.7 . . ?
C42 C41 C46 112.7(2) . . ?
C42 C41 H41 106.7 . . ?
C46 C41 H41 106.7 . . ?
N1 C21 C22 111.7(2) . . ?
N1 C21 H21 107.3 . . ?
N1 C21 C26 111.3(2) . . ?
C22 C21 H21 107.3 . . ?
C22 C21 C26 111.7(3) . . ?
C26 C21 H21 107.3 . . ?
C21 C26 H26A 109.4 . . ?
C21 C26 H26B 109.4 . . ?
C21 C26 C25 111.0(2) . . ?
H26A C26 H26B 108.0 . . ?
C25 C26 H26A 109.4 . . ?
C25 C26 H26B 109.4 . . ?
C31 C36 H36A 109.7 . . ?
C31 C36 H36B 109.7 . . ?
H36A C36 H36B 108.2 . . ?
C35 C36 C31 109.7(2) . . ?
C35 C36 H36A 109.7 . . ?
C35 C36 H36B 109.7 . . ?
C31 C32 C33 109.2(2) . . ?
C31 C32 H32A 109.8 . . ?
C31 C32 H32B 109.8 . . ?
C33 C32 H32A 109.8 . . ?
C33 C32 H32B 109.8 . . ?
H32A C32 H32B 108.3 . . ?
C42 C43 H43A 109.4 . . ?
C42 C43 H43B 109.4 . . ?
C42 C43 C44 111.1(2) . . ?
H43A C43 H43B 108.0 . . ?
C44 C43 H43A 109.4 . . ?
C44 C43 H43B 109.4 . . ?
C46 C45 H45A 109.4 . . ?
C46 C45 H45B 109.4 . . ?
H45A C45 H45B 108.0 . . ?
C44 C45 C46 111.1(2) . . ?
C44 C45 H45A 109.4 . . ?
C44 C45 H45B 109.4 . . ?
C26 C25 H25A 109.4 . . ?
C26 C25 H25B 109.4 . . ?
H25A C25 H25B 108.0 . . ?
C24 C25 C26 111.2(2) . . ?
C24 C25 H25A 109.4 . . ?
C24 C25 H25B 109.4 . . ?
C33 C34 H34A 109.4 . . ?
C33 C34 H34B 109.4 . . ?
C33 C34 C35 111.2(3) . . ?
H34A C34 H34B 108.0 . . ?
C35 C34 H34A 109.4 . . ?
C35 C34 H34B 109.4 . . ?
C36 C35 H35A 109.2 . . ?
C36 C35 H35B 109.2 . . ?
C34 C35 C36 112.1(3) . . ?
C34 C35 H35A 109.2 . . ?
C34 C35 H35B 109.2 . . ?
H35A C35 H35B 107.9 . . ?
C43 C44 H44A 109.6 . . ?
C43 C44 H44B 109.6 . . ?
C45 C44 C43 110.4(2) . . ?
C45 C44 H44A 109.6 . . ?
C45 C44 H44B 109.6 . . ?
H44A C44 H44B 108.1 . . ?
C13 C14 H14A 109.4 . . ?
C13 C14 H14B 109.4 . . ?
H14A C14 H14B 108.0 . . ?
C15 C14 C13 111.2(3) . . ?
C15 C14 H14A 109.4 . . ?
C15 C14 H14B 109.4 . . ?
C22 C23 H23A 109.4 . . ?
C22 C23 H23B 109.4 . . ?
H23A C23 H23B 108.0 . . ?
C24 C23 C22 111.1(2) . . ?
C24 C23 H23A 109.4 . . ?
C24 C23 H23B 109.4 . . ?
C16 C15 H15A 109.3 . . ?
C16 C15 H15B 109.3 . . ?
C14 C15 C16 111.5(3) . . ?
C14 C15 H15A 109.3 . . ?
C14 C15 H15B 109.3 . . ?
H15A C15 H15B 108.0 . . ?
C25 C24 H24A 109.5 . . ?
C25 C24 H24B 109.5 . . ?
C23 C24 C25 110.9(3) . . ?
C23 C24 H24A 109.5 . . ?
C23 C24 H24B 109.5 . . ?
H24A C24 H24B 108.1 . . ?

loop_
_geom_bond_atom_site_label_1
_geom_bond_atom_site_label_2
_geom_bond_distance
_geom_bond_site_symmetry_2
_geom_bond_publ_flag
O1 C1 1.230(3) . ?
O2 C2 1.414(3) . ?
O2 H2 0.91(3) . ?
O3 C3 1.242(3) . ?
N1 C1 1.343(4) . ?
N1 C11 1.482(4) . ?
N1 C21 1.480(3) . ?
N2 C31 1.479(3) . ?
N2 C3 1.328(4) . ?
N2 C41 1.485(3) . ?
C1 C2 1.538(4) . ?
C31 H31 1.0000 . ?
C31 C36 1.525(4) . ?
C31 C32 1.518(4) . ?
C11 H11 1.0000 . ?
C11 C16 1.517(4) . ?
C11 C12 1.509(4) . ?
C3 C2 1.550(4) . ?
C22 H22A 0.9900 . ?
C22 H22B 0.9900 . ?
C22 C21 1.520(4) . ?
C22 C23 1.530(4) . ?
C42 H42A 0.9900 . ?
C42 H42B 0.9900 . ?
C42 C41 1.521(4) . ?
C42 C43 1.517(4) . ?
C16 H16A 0.9900 . ?
C16 H16B 0.9900 . ?
C16 C15 1.534(4) . ?
C2 H2A 1.0000 . ?
C46 H46A 0.9900 . ?
C46 H46B 0.9900 . ?
C46 C41 1.522(4) . ?
C46 C45 1.522(4) . ?
C33 H33A 0.9900 . ?
C33 H33B 0.9900 . ?
C33 C32 1.530(4) . ?
C33 C34 1.514(4) . ?
C12 H12A 0.9900 . ?
C12 H12B 0.9900 . ?
C12 C13 1.525(4) . ?
C13 H13A 0.9900 . ?
C13 H13B 0.9900 . ?
C13 C14 1.517(5) . ?
C41 H41 1.0000 . ?
C21 H21 1.0000 . ?
C21 C26 1.521(4) . ?
C26 H26A 0.9900 . ?
C26 H26B 0.9900 . ?
C26 C25 1.522(4) . ?
C36 H36A 0.9900 . ?
C36 H36B 0.9900 . ?
C36 C35 1.522(4) . ?
C32 H32A 0.9900 . ?
C32 H32B 0.9900 . ?
C43 H43A 0.9900 . ?
C43 H43B 0.9900 . ?
C43 C44 1.525(4) . ?
C45 H45A 0.9900 . ?
C45 H45B 0.9900 . ?
C45 C44 1.506(4) . ?
C25 H25A 0.9900 . ?
C25 H25B 0.9900 . ?
C25 C24 1.511(4) . ?
C34 H34A 0.9900 . ?
C34 H34B 0.9900 . ?
C34 C35 1.516(4) . ?
C35 H35A 0.9900 . ?
C35 H35B 0.9900 . ?
C44 H44A 0.9900 . ?
C44 H44B 0.9900 . ?
C14 H14A 0.9900 . ?
C14 H14B 0.9900 . ?
C14 C15 1.497(5) . ?
C23 H23A 0.9900 . ?
C23 H23B 0.9900 . ?
C23 C24 1.510(4) . ?
C15 H15A 0.9900 . ?
C15 H15B 0.9900 . ?
C24 H24A 0.9900 . ?
C24 H24B 0.9900 . ?

loop_
_geom_torsion_atom_site_label_1
_geom_torsion_atom_site_label_2
_geom_torsion_atom_site_label_3
_geom_torsion_atom_site_label_4
_geom_torsion
_geom_torsion_site_symmetry_1
_geom_torsion_site_symmetry_2
_geom_torsion_site_symmetry_3
_geom_torsion_site_symmetry_4
_geom_torsion_publ_flag
O1 C1 C2 O2 -117.4(3) . . . . ?
O1 C1 C2 C3 119.4(3) . . . . ?
O3 C3 C2 O2 -1.8(3) . . . . ?
O3 C3 C2 C1 122.6(3) . . . . ?
N1 C1 C2 O2 59.9(3) . . . . ?
N1 C1 C2 C3 -63.3(3) . . . . ?
N1 C11 C16 C15 -175.3(2) . . . . ?
N1 C11 C12 C13 174.0(2) . . . . ?
N1 C21 C26 C25 -179.2(2) . . . . ?
N2 C31 C36 C35 176.0(2) . . . . ?
N2 C31 C32 C33 -174.0(2) . . . . ?
N2 C3 C2 O2 177.6(2) . . . . ?
N2 C3 C2 C1 -58.1(4) . . . . ?
C1 N1 C11 C16 -68.0(3) . . . . ?
C1 N1 C11 C12 60.7(3) . . . . ?
C1 N1 C21 C22 -111.1(3) . . . . ?
C1 N1 C21 C26 123.3(3) . . . . ?
C31 N2 C3 O3 175.1(2) . . . . ?
C31 N2 C3 C2 -4.2(4) . . . . ?
C31 N2 C41 C42 120.5(3) . . . . ?
C31 N2 C41 C46 -112.0(3) . . . . ?
C31 C36 C35 C34 55.0(3) . . . . ?
C11 N1 C1 O1 7.5(4) . . . . ?
C11 N1 C1 C2 -169.6(2) . . . . ?
C11 N1 C21 C22 65.4(3) . . . . ?
C11 N1 C21 C26 -60.2(3) . . . . ?
C11 C16 C15 C14 -55.5(4) . . . . ?
C11 C12 C13 C14 56.2(3) . . . . ?
C3 N2 C31 C36 -125.8(3) . . . . ?
C3 N2 C31 C32 108.6(3) . . . . ?
C3 N2 C41 C42 -59.7(3) . . . . ?
C3 N2 C41 C46 67.8(3) . . . . ?
C22 C21 C26 C25 55.1(3) . . . . ?
C22 C23 C24 C25 -57.3(3) . . . . ?
C42 C43 C44 C45 57.7(3) . . . . ?
C16 C11 C12 C13 -56.6(3) . . . . ?
C46 C45 C44 C43 -58.6(3) . . . . ?
C33 C34 C35 C36 -54.7(3) . . . . ?
C12 C11 C16 C15 55.7(3) . . . . ?
C12 C13 C14 C15 -56.9(4) . . . . ?
C13 C14 C15 C16 56.7(4) . . . . ?
C41 N2 C31 C36 54.0(3) . . . . ?
C41 N2 C31 C32 -71.6(3) . . . . ?
C41 N2 C3 O3 -4.6(4) . . . . ?
C41 N2 C3 C2 176.1(2) . . . . ?
C41 C42 C43 C44 -54.4(3) . . . . ?
C41 C46 C45 C44 56.0(3) . . . . ?
C21 N1 C1 O1 -176.0(2) . . . . ?
C21 N1 C1 C2 6.8(4) . . . . ?
C21 N1 C11 C16 115.3(3) . . . . ?
C21 N1 C11 C12 -116.0(3) . . . . ?
C21 C22 C23 C24 56.3(3) . . . . ?
C21 C26 C25 C24 -55.4(4) . . . . ?
C26 C25 C24 C23 56.8(3) . . . . ?
C36 C31 C32 C33 59.6(3) . . . . ?
C32 C31 C36 C35 -57.9(3) . . . . ?
C32 C33 C34 C35 55.9(3) . . . . ?
C43 C42 C41 N2 179.5(2) . . . . ?
C43 C42 C41 C46 52.5(3) . . . . ?
C45 C46 C41 N2 179.9(2) . . . . ?
C45 C46 C41 C42 -53.0(3) . . . . ?
C34 C33 C32 C31 -58.2(3) . . . . ?
C23 C22 C21 N1 179.3(2) . . . . ?
C23 C22 C21 C26 -55.2(3) . . . . ?
